data_2008276
loop_
_publ_author_name
'Leroy, Jacques'
'Bondon, Arnaud'
'Toupet, Loic'

_publ_section_title 2,3,7,8,12,13,17,18-Octafluoro-5,10,15,20-tetrakis(pentafluorophenyl)porphyrin
_journal_issue 3
_journal_name_full 'Acta Crystallographica Section C'
_journal_page_first 464
_journal_page_last 466
_journal_paper_doi 10.1107/S0108270198014000
_journal_volume 55
_journal_year 1999
_chemical_formula_moiety 'C44 H2 F28 N4'
_chemical_formula_sum 'C44 H2 F28 N4'
_chemical_formula_weight 1118.5
_space_group_IT_number 2
_symmetry_cell_setting triclinic
_symmetry_space_group_name_Hall '-P 1'
_symmetry_space_group_name_H-M 'P -1'
_audit_creation_method SHELXL-97
_cell_angle_alpha 105.00(3)
_cell_angle_beta 92.46(3)
_cell_angle_gamma 101.74(2)
_cell_formula_units_Z 1
_cell_length_a 6.1818(10)
_cell_length_b 13.008(3)
_cell_length_c 13.605(9)
_cell_measurement_reflns_used 25
_cell_measurement_temperature 293(2)
_cell_measurement_theta_max 12.5
_cell_measurement_theta_min 9.0
_cell_volume 1029.3(8)
_computing_cell_refinement CAD4_Software
_computing_data_collection CAD4_Software(Enraf-Nonius,_1977)
_computing_data_reduction MolEN_(Fair,_1990)
_computing_molecular_graphics ORTEPII_(Johnson,_1976)
_computing_structure_refinement 'SHELXL97 (Sheldrick, 1997a)'
_computing_structure_solution 'SHELXS97 (Sheldrick, 1997b)'
_diffrn_ambient_temperature 293(2)
_diffrn_measured_fraction_theta_full 1.000
_diffrn_measured_fraction_theta_max 1.000
_diffrn_measurement_device_type Enraf_Nonius_CAD4
_diffrn_measurement_method \w
_diffrn_radiation_monochromator graphite
_diffrn_radiation_source 'fine-focus sealed tube'
_diffrn_radiation_type MoK\a
_diffrn_radiation_wavelength 0.71073
_diffrn_reflns_av_R_equivalents 0.0147
_diffrn_reflns_av_sigmaI/netI 0.0274
_diffrn_reflns_limit_h_max 7
_diffrn_reflns_limit_h_min 0
_diffrn_reflns_limit_k_max 16
_diffrn_reflns_limit_k_min -16
_diffrn_reflns_limit_l_max 17
_diffrn_reflns_limit_l_min -17
_diffrn_reflns_number 4909
_diffrn_reflns_theta_full 26.97
_diffrn_reflns_theta_max 26.97
_diffrn_reflns_theta_min 1.56
_diffrn_standards_decay_% 0.5
_diffrn_standards_interval_time 60
_diffrn_standards_number 3
_exptl_absorpt_coefficient_mu 0.197
_exptl_absorpt_correction_T_max 0.00
_exptl_absorpt_correction_T_min 0.00
_exptl_absorpt_correction_type none
_exptl_crystal_colour purple
_exptl_crystal_density_diffrn 1.804
_exptl_crystal_density_method 'not measured'
_exptl_crystal_description prism
_exptl_crystal_F_000 546
_exptl_crystal_size_max 0.48
_exptl_crystal_size_mid 0.42
_exptl_crystal_size_min 0.33
_refine_diff_density_max 0.608
_refine_diff_density_min -0.219
_refine_ls_extinction_coef 0.010(2)
_refine_ls_extinction_method 'SHELXL97 (Sheldrick, 1997a)'
_refine_ls_goodness_of_fit_ref 1.024
_refine_ls_hydrogen_treatment noref
_refine_ls_matrix_type full
_refine_ls_number_parameters 344
_refine_ls_number_reflns 4481
_refine_ls_number_restraints 0
_refine_ls_restrained_S_all 1.024
_refine_ls_R_factor_all 0.0830
_refine_ls_R_factor_gt 0.0421
_refine_ls_shift/su_max 0.001
_refine_ls_shift/su_mean 0.008
_refine_ls_structure_factor_coef Fsqd
_refine_ls_weighting_details 'w = 1/[\s^2^(Fo^2^)+(0.0644P)^2^+0.2708P] where P=(Fo^2^+2Fc^2^)/3'
_refine_ls_weighting_scheme calc
_refine_ls_wR_factor_ref 0.1267
_reflns_number_gt 2901
_reflns_number_total 4481
_reflns_threshold_expression I>2sigma(I)
_cod_data_source_file ln1059.cif
_cod_data_source_block noyau
_cod_depositor_comments
;
Automatic conversion scripts had previously changed 
'_atom_site_refinement_flags' tag values 'd' into 'D' as recommended by 
'cif_core.dic' version 2.4.1. However, manual inspection revealed that the 
underlying problem was actually related to a bad tag order inside the 
atom site loop. The following changes were performed to resolve the problem:

* '_atom_site_refinement_flags' tag was changed into '_atom_site_calc_flag'.
  '_atom_site_calc_flag' was already present with all values set to '1' so 
  these values were removed (possible placeholder values for occupancies).
* there were two disordered hydrogen atoms with 'atom_site_disorder_assembly' 
  values 'PR'. The name of the disorder assembly also corresponded to 
  '_atom_site_refinement_flags_occupancy' and '_atom_site_refinement_flags_posn'
  tag values 'P' and 'R' so these tags were added into the loop.

For all changes the original paper was consulted.
;
_cod_original_cell_volume 1029.3(7)
_cod_original_sg_symbol_H-M P-1
_cod_database_code 2008276

loop_
_symmetry_equiv_pos_as_xyz
'x, y, z'
'-x, -y, -z'

loop_
_atom_site_label
_atom_site_fract_x
_atom_site_fract_y
_atom_site_fract_z
_atom_site_U_iso_or_equiv
_atom_site_adp_type
_atom_site_calc_flag
_atom_site_refinement_flags_occupancy
_atom_site_refinement_flags_posn
_atom_site_occupancy
_atom_site_disorder_assembly
_atom_site_disorder_group
_atom_site_type_symbol
F1 0.7729(3) -0.33908(12) 0.74169(10) 0.0775(5) Uani d . . 1 . . F
F2 0.8938(3) -0.35097(13) 0.94587(11) 0.0834(5) Uani d . . 1 . . F
F3 0.4844(3) -0.39132(12) 1.08263(12) 0.0702(4) Uani d . . 1 . . F
F4 0.6483(4) -0.53809(12) 1.15354(14) 0.0927(6) Uani d . . 1 . . F
F5 1.0612(4) -0.48252(14) 1.25217(14) 0.0956(6) Uani d . . 1 . . F
F6 1.3108(3) -0.27940(16) 1.28165(14) 0.0903(6) Uani d . . 1 . . F
F7 1.1503(2) -0.13294(13) 1.20844(15) 0.0793(5) Uani d . . 1 . . F
F8 0.7527(2) -0.13064(11) 1.33519(10) 0.0614(4) Uani d . . 1 . . F
F9 0.6012(3) 0.06618(12) 1.41872(9) 0.0641(4) Uani d . . 1 . . F
F10 0.0855(3) 0.12756(14) 1.35726(13) 0.0840(5) Uani d . . 1 . . F
F11 0.0607(3) 0.26211(16) 1.54248(13) 0.0887(5) Uani d . . 1 . . F
F12 0.4097(3) 0.42869(15) 1.63165(11) 0.0899(6) Uani d . . 1 . . F
F13 0.7807(3) 0.45872(15) 1.53611(13) 0.0954(6) Uani d . . 1 . . F
F14 0.8059(2) 0.32395(14) 1.35165(12) 0.0770(5) Uani d . . 1 . . F
C1 0.6242(4) -0.18424(16) 0.83843(16) 0.0424(5) Uani d . . 1 . . C
C2 0.7322(4) -0.27380(18) 0.82919(17) 0.0508(6) Uani d . . 1 . . C
C3 0.7864(4) -0.27982(19) 0.92257(18) 0.0546(6) Uani d . . 1 . . C
C4 0.7095(4) -0.19518(16) 0.99458(16) 0.0430(5) Uani d . . 1 . . C
C5 0.7268(3) -0.17777(16) 1.10102(15) 0.0408(5) Uani d . . 1 . . C
C6 0.6670(3) -0.09130(16) 1.17129(15) 0.0399(4) Uani d . . 1 . . C
C7 0.6819(4) -0.07033(17) 1.28057(15) 0.0432(5) Uani d . . 1 . . C
C8 0.6109(4) 0.02105(17) 1.31921(15) 0.0439(5) Uani d . . 1 . . C
C9 0.5468(3) 0.06112(16) 1.23643(15) 0.0394(4) Uani d . . 1 . . C
C10 0.4562(3) 0.15206(16) 1.24415(15) 0.0398(4) Uani d . . 1 . . C
C11 0.8140(3) -0.25825(16) 1.14288(15) 0.0414(5) Uani d . . 1 . . C
C12 0.6907(4) -0.36240(18) 1.13095(16) 0.0482(5) Uani d . . 1 . . C
C13 0.7730(5) -0.43804(18) 1.16599(18) 0.0575(6) Uani d . . 1 . . C
C14 0.9819(5) -0.4105(2) 1.21636(18) 0.0610(7) Uani d . . 1 . . C
C15 1.1075(4) -0.3075(2) 1.23030(19) 0.0583(6) Uani d . . 1 . . C
C16 1.0240(4) -0.23312(19) 1.19397(18) 0.0509(5) Uani d . . 1 . . C
C17 0.4452(3) 0.22206(16) 1.34958(15) 0.0405(5) Uani d . . 1 . . C
C18 0.2597(4) 0.20859(19) 1.40099(17) 0.0506(5) Uani d . . 1 . . C
C19 0.2466(4) 0.2769(2) 1.49576(18) 0.0565(6) Uani d . . 1 . . C
C20 0.4222(5) 0.3603(2) 1.54051(17) 0.0583(6) Uani d . . 1 . . C
C21 0.6102(4) 0.3758(2) 1.49261(18) 0.0590(6) Uani d . . 1 . . C
C22 0.6198(4) 0.30663(18) 1.39796(16) 0.0489(5) Uani d . . 1 . . C
N1 0.6157(3) -0.13761(13) 0.94028(12) 0.0419(4) Uani d . . 1 . . N
H1 0.5610 -0.0819 0.9657 0.050 Uiso calc P R 0.50 PR . H
N2 0.5844(3) -0.00948(13) 1.14789(12) 0.0398(4) Uani d . . 1 . . N
H2 0.5599 -0.0033 1.0872 0.050 Uiso calc P R 0.50 PR . H

loop_
_atom_site_aniso_label
_atom_site_aniso_U_11
_atom_site_aniso_U_22
_atom_site_aniso_U_33
_atom_site_aniso_U_12
_atom_site_aniso_U_13
_atom_site_aniso_U_23
F1 0.1342(14) 0.0756(10) 0.0439(8) 0.0735(10) 0.0239(8) 0.0120(7)
F2 0.1388(15) 0.0868(11) 0.0552(8) 0.0855(11) 0.0242(9) 0.0239(8)
F3 0.0703(9) 0.0578(8) 0.0696(9) 0.0015(7) -0.0141(7) 0.0083(7)
F4 0.1458(17) 0.0415(8) 0.0833(12) 0.0054(9) -0.0053(11) 0.0186(8)
F5 0.1563(18) 0.0758(11) 0.0783(11) 0.0696(12) 0.0007(11) 0.0303(9)
F6 0.0681(10) 0.1116(14) 0.1034(13) 0.0419(10) -0.0119(9) 0.0367(11)
F7 0.0540(9) 0.0676(10) 0.1163(14) 0.0013(7) -0.0102(8) 0.0375(9)
F8 0.0890(10) 0.0621(8) 0.0450(7) 0.0396(8) 0.0020(7) 0.0183(6)
F9 0.0975(11) 0.0663(9) 0.0349(7) 0.0407(8) 0.0067(7) 0.0078(6)
F10 0.0615(9) 0.0894(12) 0.0792(11) -0.0064(8) 0.0186(8) 0.0008(9)
F11 0.0809(11) 0.1219(15) 0.0695(10) 0.0350(10) 0.0414(9) 0.0219(10)
F12 0.1286(15) 0.0932(12) 0.0419(8) 0.0449(11) 0.0167(9) -0.0092(8)
F13 0.0995(13) 0.0801(11) 0.0703(11) -0.0081(10) -0.0063(9) -0.0182(9)
F14 0.0612(9) 0.0841(11) 0.0681(10) -0.0024(8) 0.0192(7) 0.0019(8)
C1 0.0499(12) 0.0385(10) 0.0399(11) 0.0180(9) 0.0081(9) 0.0058(8)
C2 0.0731(15) 0.0475(12) 0.0389(11) 0.0323(11) 0.0148(10) 0.0080(9)
C3 0.0727(16) 0.0508(13) 0.0509(13) 0.0377(12) 0.0132(11) 0.0125(10)
C4 0.0513(12) 0.0400(11) 0.0410(11) 0.0201(9) 0.0070(9) 0.0086(9)
C5 0.0449(11) 0.0388(10) 0.0412(11) 0.0164(9) 0.0037(9) 0.0099(9)
C6 0.0437(11) 0.0381(10) 0.0389(11) 0.0133(9) 0.0024(8) 0.0094(8)
C7 0.0522(12) 0.0425(11) 0.0374(10) 0.0173(9) -0.0010(9) 0.0110(9)
C8 0.0536(12) 0.0470(11) 0.0311(10) 0.0165(10) 0.0029(9) 0.0064(9)
C9 0.0418(11) 0.0395(10) 0.0344(10) 0.0098(8) 0.0028(8) 0.0051(8)
C10 0.0464(11) 0.0366(10) 0.0364(10) 0.0142(9) 0.0073(8) 0.0055(8)
C11 0.0494(12) 0.0411(11) 0.0376(10) 0.0199(9) 0.0064(9) 0.0096(8)
C12 0.0603(14) 0.0440(12) 0.0379(11) 0.0139(10) 0.0027(10) 0.0058(9)
C13 0.0938(19) 0.0360(11) 0.0442(12) 0.0185(12) 0.0115(12) 0.0099(9)
C14 0.0934(19) 0.0579(15) 0.0453(13) 0.0451(14) 0.0100(13) 0.0157(11)
C15 0.0559(14) 0.0743(17) 0.0552(14) 0.0368(13) 0.0032(11) 0.0190(12)
C16 0.0501(13) 0.0508(13) 0.0567(13) 0.0177(11) 0.0062(10) 0.0181(11)
C17 0.0499(12) 0.0387(10) 0.0352(10) 0.0174(9) 0.0059(9) 0.0080(8)
C18 0.0510(13) 0.0523(13) 0.0467(12) 0.0130(11) 0.0076(10) 0.0089(10)
C19 0.0620(15) 0.0698(16) 0.0454(13) 0.0287(13) 0.0204(11) 0.0159(12)
C20 0.0823(18) 0.0614(15) 0.0336(11) 0.0344(14) 0.0078(12) 0.0029(10)
C21 0.0693(16) 0.0537(14) 0.0443(13) 0.0119(12) -0.0057(12) -0.0007(11)
C22 0.0520(13) 0.0509(12) 0.0422(12) 0.0138(10) 0.0091(10) 0.0073(10)
N1 0.0529(10) 0.0388(9) 0.0364(9) 0.0205(8) 0.0041(7) 0.0063(7)
N2 0.0493(10) 0.0374(9) 0.0350(8) 0.0189(7) 0.0045(7) 0.0070(7)

loop_
_atom_type_symbol
_atom_type_description
_atom_type_scat_dispersion_real
_atom_type_scat_dispersion_imag
_atom_type_scat_source
F F 0.0171 0.0103 'International Tables Vol C Tables 4.2.6.8 and 6.1.1.4'
N N 0.0061 0.0033 'International Tables Vol C Tables 4.2.6.8 and 6.1.1.4'
C C 0.0033 0.0016 'International Tables Vol C Tables 4.2.6.8 and 6.1.1.4'
H H 0.0000 0.0000 'International Tables Vol C Tables 4.2.6.8 and 6.1.1.4'

loop_
_geom_angle_atom_site_label_1
_geom_angle_atom_site_label_2
_geom_angle_atom_site_label_3
_geom_angle_site_symmetry_1
_geom_angle_site_symmetry_3
_geom_angle
_geom_angle_publ_flag
C4 N1 C1 . . 108.03(16) yes
C4 N1 H1 . . 126.0 no
C1 N1 H1 . . 126.0 no
C6 N2 C9 . . 109.41(16) yes
C6 N2 H2 . . 125.3 no
C9 N2 H2 . . 125.3 no
N1 C1 C10 . 2_657 127.11(18) yes
N1 C1 C2 . . 108.15(18) yes
C10 C1 C2 2_657 . 124.75(18) yes
C3 C2 F1 . . 125.9(2) no
C3 C2 C1 . . 108.06(19) yes
F1 C2 C1 . . 126.00(19) no
C2 C3 F2 . . 126.0(2) no
C2 C3 C4 . . 107.81(19) yes
F2 C3 C4 . . 126.2(2) no
N1 C4 C5 . . 126.86(18) yes
N1 C4 C3 . . 107.93(18) yes
C5 C4 C3 . . 125.21(19) yes
C6 C5 C4 . . 125.25(18) yes
C6 C5 C11 . . 117.22(18) no
C4 C5 C11 . . 117.53(17) no
N2 C6 C5 . . 125.87(18) yes
N2 C6 C7 . . 106.99(17) yes
C5 C6 C7 . . 127.13(18) yes
F8 C7 C8 . . 125.23(19) no
F8 C7 C6 . . 126.61(18) no
C8 C7 C6 . . 108.16(18) yes
C7 C8 F9 . . 125.24(19) no
C7 C8 C9 . . 108.49(18) yes
F9 C8 C9 . . 126.27(18) no
N2 C9 C10 . . 126.63(18) yes
N2 C9 C8 . . 106.94(17) yes
C10 C9 C8 . . 126.39(18) yes
C9 C10 C1 . 2_657 125.45(18) yes
C9 C10 C17 . . 117.30(18) no
C1 C10 C17 2_657 . 117.24(17) no
C16 C11 C12 . . 116.43(19) no
C16 C11 C5 . . 121.8(2) no
C12 C11 C5 . . 121.71(19) no
F3 C12 C13 . . 118.9(2) no
F3 C12 C11 . . 119.2(2) no
C13 C12 C11 . . 122.0(2) no
F4 C13 C12 . . 120.3(2) no
F4 C13 C14 . . 119.5(2) no
C12 C13 C14 . . 120.1(2) no
F5 C14 C15 . . 120.2(3) no
F5 C14 C13 . . 120.5(3) no
C15 C14 C13 . . 119.3(2) no
F6 C15 C16 . . 120.5(3) no
F6 C15 C14 . . 119.5(2) no
C16 C15 C14 . . 120.0(2) no
F7 C16 C15 . . 118.8(2) no
F7 C16 C11 . . 119.0(2) no
C15 C16 C11 . . 122.2(2) no
C18 C17 C22 . . 116.57(19) no
C18 C17 C10 . . 122.44(19) no
C22 C17 C10 . . 120.93(19) no
F10 C18 C17 . . 118.89(19) no
F10 C18 C19 . . 119.0(2) no
C17 C18 C19 . . 122.1(2) no
F11 C19 C20 . . 120.3(2) no
F11 C19 C18 . . 120.2(2) no
C20 C19 C18 . . 119.5(2) no
F12 C20 C19 . . 120.0(2) no
F12 C20 C21 . . 119.7(2) no
C19 C20 C21 . . 120.3(2) no
F13 C21 C20 . . 120.1(2) no
F13 C21 C22 . . 120.6(2) no
C20 C21 C22 . . 119.3(2) no
F14 C22 C17 . . 119.40(19) no
F14 C22 C21 . . 118.3(2) no
C17 C22 C21 . . 122.2(2) no

loop_
_geom_bond_atom_site_label_1
_geom_bond_atom_site_label_2
_geom_bond_site_symmetry_2
_geom_bond_distance
_geom_bond_publ_flag
F1 C2 . 1.338(3) no
F2 C3 . 1.335(2) no
F3 C12 . 1.343(3) no
F4 C13 . 1.335(3) no
F5 C14 . 1.325(3) no
F6 C15 . 1.344(3) no
F7 C16 . 1.337(3) no
F8 C7 . 1.332(2) no
F9 C8 . 1.338(2) no
F10 C18 . 1.335(3) no
F11 C19 . 1.340(3) no
F12 C20 . 1.341(3) no
F13 C21 . 1.333(3) no
F14 C22 . 1.342(3) no
N1 C4 . 1.367(3) yes
N1 C1 . 1.369(3) yes
N1 H1 . 0.8600 no
N2 C6 . 1.370(2) yes
N2 C9 . 1.374(3) yes
N2 H2 . 0.8600 no
C1 C10 2_657 1.402(3) yes
C1 C2 . 1.438(3) yes
C2 C3 . 1.326(3) yes
C3 C4 . 1.447(3) yes
C4 C5 . 1.402(3) yes
C5 C6 . 1.400(3) yes
C5 C11 . 1.491(3) yes
C6 C7 . 1.436(3) yes
C7 C8 . 1.338(3) yes
C8 C9 . 1.431(3) yes
C9 C10 . 1.391(3) yes
C10 C1 2_657 1.402(3) no
C10 C17 . 1.500(3) no
C11 C16 . 1.382(3) no
C11 C12 . 1.378(3) no
C12 C13 . 1.371(3) no
C13 C14 . 1.369(4) no
C14 C15 . 1.366(4) no
C15 C16 . 1.370(3) no
C17 C18 . 1.374(3) no
C17 C22 . 1.374(3) no
C18 C19 . 1.380(3) no
C19 C20 . 1.360(4) no
C20 C21 . 1.362(4) no
C21 C22 . 1.378(3) no
